data_8000531
loop_
_publ_author_name
'Fu, Pengfei'
'Sun, Yuling'
'Xia, Zhiguo'
'Xiao, Zewen'

_publ_section_title
;
 Photoluminescence Behavior of Zero-Dimensional Manganese Halide
 Tetrahedra Embedded in Conjugated Organic Matrices
;
_journal_name_full 'The Journal of Physical Chemistry Letters'
_journal_page_first 7394
_journal_page_last 7399
_journal_paper_doi 10.1021/acs.jpclett.1c02154
_journal_year 2021
_chemical_formula_moiety 'Br4 Mn, 2(C24 H19 P)'
_chemical_formula_sum 'C48 H38 Br4 Mn P2'
_chemical_formula_weight 1051.30
_space_group_crystal_system monoclinic
_space_group_IT_number 14
_space_group_name_Hall '-P 2yn'
_space_group_name_H-M_alt 'P 1 21/n 1'
_atom_sites_solution_hydrogens geom
_atom_sites_solution_primary dual
_audit_creation_date 2021-03-08
_audit_creation_method
;
Olex2 1.3
(compiled 2020.11.12 svn.r5f609507 for OlexSys, GUI svn.r6272)
;
_cell_angle_alpha 90
_cell_angle_beta 104.1540(10)
_cell_angle_gamma 90
_cell_formula_units_Z 4
_cell_length_a 9.76490(10)
_cell_length_b 28.6587(2)
_cell_length_c 16.20360(10)
_cell_measurement_reflns_used 25963
_cell_measurement_temperature 250(2)
_cell_measurement_theta_max 73.5380
_cell_measurement_theta_min 3.1930
_cell_volume 4396.91(6)
_computing_molecular_graphics 'Olex2 1.3 (Dolomanov et al., 2009)'
_computing_publication_material 'Olex2 1.3 (Dolomanov et al., 2009)'
_computing_structure_refinement 'SHELXL 2018/3 (Sheldrick, 2015)'
_computing_structure_solution 'SHELXT 2014/5 (Sheldrick, 2014)'
_diffrn_ambient_temperature 250(2)
_diffrn_measured_fraction_theta_full 1.000
_diffrn_measured_fraction_theta_max 0.985
_diffrn_measurement_device_type Rigaku
_diffrn_radiation_type CuK\a
_diffrn_radiation_wavelength 1.54184
_diffrn_reflns_av_R_equivalents 0.0376
_diffrn_reflns_av_unetI/netI 0.0218
_diffrn_reflns_Laue_measured_fraction_full 1.000
_diffrn_reflns_Laue_measured_fraction_max 0.985
_diffrn_reflns_limit_h_max 11
_diffrn_reflns_limit_h_min -12
_diffrn_reflns_limit_k_max 35
_diffrn_reflns_limit_k_min -35
_diffrn_reflns_limit_l_max 17
_diffrn_reflns_limit_l_min -20
_diffrn_reflns_number 49402
_diffrn_reflns_point_group_measured_fraction_full 1.000
_diffrn_reflns_point_group_measured_fraction_max 0.985
_diffrn_reflns_theta_full 67.684
_diffrn_reflns_theta_max 74.035
_diffrn_reflns_theta_min 3.084
_exptl_absorpt_coefficient_mu 7.633
_exptl_absorpt_correction_T_max 1.00000
_exptl_absorpt_correction_T_min 0.54654
_exptl_absorpt_correction_type multi-scan
_exptl_absorpt_process_details
;
CrysAlisPro 1.171.39.28b (Rigaku Oxford Diffraction, 2015)
Empirical absorption correction using spherical harmonics,
 implemented in SCALE3 ABSPACK scaling algorithm.
;
_exptl_crystal_density_diffrn 1.588
_exptl_crystal_description block
_exptl_crystal_F_000 2084
_exptl_crystal_size_max 0.12
_exptl_crystal_size_mid 0.11
_exptl_crystal_size_min 0.1
_refine_diff_density_max 1.124
_refine_diff_density_min -0.830
_refine_diff_density_rms 0.074
_refine_ls_extinction_method none
_refine_ls_goodness_of_fit_ref 1.035
_refine_ls_hydrogen_treatment constr
_refine_ls_matrix_type full
_refine_ls_number_parameters 496
_refine_ls_number_reflns 8796
_refine_ls_number_restraints 0
_refine_ls_restrained_S_all 1.035
_refine_ls_R_factor_all 0.0448
_refine_ls_R_factor_gt 0.0406
_refine_ls_shift/su_max 0.001
_refine_ls_shift/su_mean 0.000
_refine_ls_structure_factor_coef Fsqd
_refine_ls_weighting_details 'w=1/[\s^2^(Fo^2^)+(0.0636P)^2^+4.1760P] where P=(Fo^2^+2Fc^2^)/3'
_refine_ls_weighting_scheme calc
_refine_ls_wR_factor_gt 0.1117
_refine_ls_wR_factor_ref 0.1149
_reflns_Friedel_coverage 0.000
_reflns_number_gt 7848
_reflns_number_total 8796
_reflns_threshold_expression 'I > 2\s(I)'
_cod_data_source_file jz1c02154_si_005.cif
_cod_data_source_block 4
_cod_database_code 8000531
_shelx_shelxl_version_number 2018/3
_shelx_space_group_comment
;
The symmetry employed for this shelxl refinement is uniquely defined
by the following loop, which should always be used as a source of
symmetry information in preference to the above space-group names.
They are only intended as comments.
;
_olex2_refinement_description
;
1.a Aromatic/amide H refined with riding coordinates:
 C2(H2), C3(H3), C4(H4), C5(H5), C6(H6), C8(H8), C9(H9), C10(H10), C11(H11),
 C12(H12), C14(H14), C15(H15), C16(H16), C17(H17), C18(H18), C20(H20), C21(H21),
  C23(H23), C24(H24), C26(H26), C27(H27), C28(H28), C29(H29), C30(H30),
 C32(H32), C33(H33), C34(H34), C35(H35), C36(H36), C38(H38), C39(H39), C40(H40),
  C41(H41), C42(H42), C44(H44), C45(H45), C47(H47), C48(H48)
;
_olex2_submission_special_instructions 'No special instructions were received'

loop_
_space_group_symop_operation_xyz
'x, y, z'
'-x+1/2, y+1/2, -z+1/2'
'-x, -y, -z'
'x-1/2, -y-1/2, z-1/2'

loop_
_atom_site_label
_atom_site_type_symbol
_atom_site_fract_x
_atom_site_fract_y
_atom_site_fract_z
_atom_site_U_iso_or_equiv
_atom_site_adp_type
_atom_site_occupancy
_atom_site_site_symmetry_order
_atom_site_calc_flag
_atom_site_refinement_flags_posn
_atom_site_refinement_flags_adp
_atom_site_refinement_flags_occupancy
_atom_site_disorder_assembly
_atom_site_disorder_group
Br1 Br 0.98506(4) 0.36841(2) 0.88000(2) 0.05587(11) Uani 1 1 d . . . . .
Br2 Br 0.60797(4) 0.31558(2) 0.78529(3) 0.06079(12) Uani 1 1 d . . . . .
Br3 Br 0.71125(5) 0.43185(2) 0.66658(2) 0.06305(12) Uani 1 1 d . . . . .
Br4 Br 0.90790(6) 0.31286(2) 0.63937(3) 0.07393(14) Uani 1 1 d . . . . .
Mn1 Mn 0.80349(6) 0.35719(2) 0.74210(3) 0.04526(13) Uani 1 1 d . . . . .
P1 P 0.07420(8) 0.33466(2) 0.36646(5) 0.03778(16) Uani 1 1 d . . . . .
C1 C 0.2135(4) 0.31210(10) 0.4507(2) 0.0456(7) Uani 1 1 d . . . . .
C2 C 0.2718(4) 0.33991(14) 0.5208(2) 0.0623(9) Uani 1 1 d . . . . .
H2 H 0.237069 0.369829 0.524697 0.075 Uiso 1 1 calc R U . . .
C3 C 0.3810(6) 0.32305(16) 0.5843(3) 0.0789(13) Uani 1 1 d . . . . .
H3 H 0.419003 0.341427 0.631712 0.095 Uiso 1 1 calc R U . . .
C4 C 0.4345(5) 0.27889(15) 0.5779(3) 0.0765(13) Uani 1 1 d . . . . .
H4 H 0.508884 0.267815 0.620822 0.092 Uiso 1 1 calc R U . . .
C5 C 0.3789(5) 0.25154(14) 0.5093(3) 0.0774(13) Uani 1 1 d . . . . .
H5 H 0.416682 0.222140 0.504816 0.093 Uiso 1 1 calc R U . . .
C6 C 0.2659(5) 0.26745(13) 0.4461(3) 0.0687(11) Uani 1 1 d . . . . .
H6 H 0.225208 0.248164 0.400489 0.082 Uiso 1 1 calc R U . . .
C7 C -0.0757(3) 0.29662(10) 0.3499(2) 0.0422(6) Uani 1 1 d . . . . .
C8 C -0.1587(4) 0.28817(13) 0.2688(2) 0.0554(8) Uani 1 1 d . . . . .
H8 H -0.137730 0.302632 0.221937 0.066 Uiso 1 1 calc R U . . .
C9 C -0.2724(5) 0.25826(16) 0.2577(3) 0.0729(11) Uani 1 1 d . . . . .
H9 H -0.327416 0.252213 0.203247 0.087 Uiso 1 1 calc R U . . .
C10 C -0.3045(5) 0.23744(15) 0.3268(3) 0.0776(12) Uani 1 1 d . . . . .
H10 H -0.381902 0.217550 0.318987 0.093 Uiso 1 1 calc R U . . .
C11 C -0.2234(5) 0.24573(15) 0.4071(3) 0.0749(12) Uani 1 1 d . . . . .
H11 H -0.246078 0.231429 0.453581 0.090 Uiso 1 1 calc R U . . .
C12 C -0.1076(4) 0.27530(12) 0.4198(2) 0.0571(8) Uani 1 1 d . . . . .
H12 H -0.052112 0.280747 0.474343 0.069 Uiso 1 1 calc R U . . .
C13 C 0.1257(3) 0.33893(10) 0.26761(19) 0.0410(6) Uani 1 1 d . . . . .
C14 C 0.2211(4) 0.30743(12) 0.2481(3) 0.0556(8) Uani 1 1 d . . . . .
H14 H 0.269525 0.286816 0.289345 0.067 Uiso 1 1 calc R U . . .
C15 C 0.2441(5) 0.30675(14) 0.1665(3) 0.0631(10) Uani 1 1 d . . . . .
H15 H 0.305981 0.285102 0.152767 0.076 Uiso 1 1 calc R U . . .
C16 C 0.1758(4) 0.33791(14) 0.1067(2) 0.0602(9) Uani 1 1 d . . . . .
H16 H 0.191449 0.337356 0.052404 0.072 Uiso 1 1 calc R U . . .
C17 C 0.0851(4) 0.36972(15) 0.1259(2) 0.0633(9) Uani 1 1 d . . . . .
H17 H 0.041157 0.391282 0.085067 0.076 Uiso 1 1 calc R U . . .
C18 C 0.0575(4) 0.37028(13) 0.2057(2) 0.0559(8) Uani 1 1 d . . . . .
H18 H -0.006540 0.391623 0.217810 0.067 Uiso 1 1 calc R U . . .
C19 C 0.0333(3) 0.39166(10) 0.39999(19) 0.0393(6) Uani 1 1 d . . . . .
C20 C 0.1151(4) 0.42981(11) 0.3888(2) 0.0538(8) Uani 1 1 d . . . . .
H20 H 0.179419 0.426981 0.355139 0.065 Uiso 1 1 calc R U . . .
C21 C 0.1009(4) 0.47182(11) 0.4275(3) 0.0552(8) Uani 1 1 d . . . . .
H21 H 0.156138 0.497023 0.419333 0.066 Uiso 1 1 calc R U . . .
C22 C 0.0062(3) 0.47744(9) 0.47822(19) 0.0391(6) Uani 1 1 d . . . . .
C23 C -0.0777(4) 0.43953(11) 0.4866(2) 0.0505(8) Uani 1 1 d . . . . .
H23 H -0.144117 0.442574 0.518761 0.061 Uiso 1 1 calc R U . . .
C24 C -0.0644(4) 0.39716(11) 0.4479(2) 0.0496(8) Uani 1 1 d . . . . .
H24 H -0.121871 0.372245 0.454308 0.060 Uiso 1 1 calc R U . . .
P2 P 0.51631(8) 0.45206(3) 0.18224(5) 0.04105(17) Uani 1 1 d . . . . .
C25 C 0.6154(3) 0.50536(11) 0.2032(2) 0.0453(7) Uani 1 1 d . . . . .
C26 C 0.7511(4) 0.50404(15) 0.2557(3) 0.0651(10) Uani 1 1 d . . . . .
H26 H 0.789390 0.475887 0.279095 0.078 Uiso 1 1 calc R U . . .
C27 C 0.8288(5) 0.54462(17) 0.2731(3) 0.0750(12) Uani 1 1 d . . . . .
H27 H 0.920534 0.543719 0.307146 0.090 Uiso 1 1 calc R U . . .
C28 C 0.7710(5) 0.58628(15) 0.2403(3) 0.0719(11) Uani 1 1 d . . . . .
H28 H 0.822699 0.613683 0.253632 0.086 Uiso 1 1 calc R U . . .
C29 C 0.6371(5) 0.58782(14) 0.1878(3) 0.0715(11) Uani 1 1 d . . . . .
H29 H 0.599345 0.616145 0.165019 0.086 Uiso 1 1 calc R U . . .
C30 C 0.5588(4) 0.54764(13) 0.1690(3) 0.0583(9) Uani 1 1 d . . . . .
H30 H 0.468218 0.548749 0.133567 0.070 Uiso 1 1 calc R U . . .
C31 C 0.5922(3) 0.41446(12) 0.1169(2) 0.0458(7) Uani 1 1 d . . . . .
C32 C 0.5352(4) 0.37032(14) 0.0946(3) 0.0668(11) Uani 1 1 d . . . . .
H32 H 0.464201 0.358794 0.118146 0.080 Uiso 1 1 calc R U . . .
C33 C 0.5862(5) 0.34368(17) 0.0366(3) 0.0777(12) Uani 1 1 d . . . . .
H33 H 0.549863 0.314005 0.021864 0.093 Uiso 1 1 calc R U . . .
C34 C 0.6891(5) 0.36090(16) 0.0014(3) 0.0707(11) Uani 1 1 d . . . . .
H34 H 0.722530 0.342853 -0.037204 0.085 Uiso 1 1 calc R U . . .
C35 C 0.7434(4) 0.40426(16) 0.0223(3) 0.0657(10) Uani 1 1 d . . . . .
H35 H 0.812560 0.415797 -0.002790 0.079 Uiso 1 1 calc R U . . .
C36 C 0.6965(4) 0.43125(13) 0.0804(2) 0.0533(8) Uani 1 1 d . . . . .
H36 H 0.735023 0.460673 0.095026 0.064 Uiso 1 1 calc R U . . .
C37 C 0.5226(3) 0.42615(12) 0.2838(2) 0.0470(7) Uani 1 1 d . . . . .
C38 C 0.5532(5) 0.37911(14) 0.3008(3) 0.0674(10) Uani 1 1 d . . . . .
H38 H 0.566153 0.359420 0.257757 0.081 Uiso 1 1 calc R U . . .
C39 C 0.5645(5) 0.36163(17) 0.3821(3) 0.0826(14) Uani 1 1 d . . . . .
H39 H 0.583722 0.330123 0.392890 0.099 Uiso 1 1 calc R U . . .
C40 C 0.5478(5) 0.38982(19) 0.4458(3) 0.0776(13) Uani 1 1 d . . . . .
H40 H 0.557279 0.377852 0.500271 0.093 Uiso 1 1 calc R U . . .
C41 C 0.5166(5) 0.43657(19) 0.4297(3) 0.0757(12) Uani 1 1 d . . . . .
H41 H 0.503695 0.455780 0.473468 0.091 Uiso 1 1 calc R U . . .
C42 C 0.5043(4) 0.45494(15) 0.3499(2) 0.0614(9) Uani 1 1 d . . . . .
H42 H 0.483997 0.486442 0.339880 0.074 Uiso 1 1 calc R U . . .
C43 C 0.3386(3) 0.46462(11) 0.1227(2) 0.0429(6) Uani 1 1 d . . . . .
C44 C 0.2967(3) 0.45491(12) 0.0362(2) 0.0475(7) Uani 1 1 d . . . . .
H44 H 0.358169 0.439451 0.009824 0.057 Uiso 1 1 calc R U . . .
C45 C 0.1638(3) 0.46806(11) -0.0113(2) 0.0446(7) Uani 1 1 d . . . . .
H45 H 0.136740 0.460702 -0.068855 0.053 Uiso 1 1 calc R U . . .
C46 C 0.0701(3) 0.49213(10) 0.02603(19) 0.0401(6) Uani 1 1 d . . . . .
C47 C 0.1129(4) 0.50084(13) 0.1134(2) 0.0535(8) Uani 1 1 d . . . . .
H47 H 0.051782 0.516264 0.140163 0.064 Uiso 1 1 calc R U . . .
C48 C 0.2439(4) 0.48703(13) 0.1609(2) 0.0550(8) Uani 1 1 d . . . . .
H48 H 0.269129 0.492778 0.219160 0.066 Uiso 1 1 calc R U . . .

loop_
_atom_site_aniso_label
_atom_site_aniso_U_11
_atom_site_aniso_U_22
_atom_site_aniso_U_33
_atom_site_aniso_U_23
_atom_site_aniso_U_13
_atom_site_aniso_U_12
Br1 0.0553(2) 0.0667(2) 0.04339(19) -0.00845(15) 0.00777(15) -0.00146(16)
Br2 0.0591(2) 0.0614(2) 0.0575(2) 0.01163(17) 0.00589(17) -0.00648(16)
Br3 0.0950(3) 0.04469(19) 0.0507(2) 0.00858(15) 0.02010(19) 0.01064(18)
Br4 0.0983(3) 0.0720(3) 0.0547(2) -0.00878(19) 0.0251(2) 0.0181(2)
Mn1 0.0521(3) 0.0431(3) 0.0392(3) 0.0012(2) 0.0086(2) 0.0030(2)
P1 0.0437(4) 0.0307(3) 0.0371(4) -0.0008(3) 0.0064(3) -0.0022(3)
C1 0.0528(17) 0.0373(15) 0.0419(16) 0.0030(12) 0.0024(13) -0.0020(13)
C2 0.073(2) 0.056(2) 0.0475(19) -0.0045(16) -0.0039(17) 0.0078(18)
C3 0.097(3) 0.073(3) 0.051(2) -0.0080(19) -0.013(2) 0.009(2)
C4 0.085(3) 0.063(2) 0.063(2) 0.0114(19) -0.016(2) 0.011(2)
C5 0.090(3) 0.047(2) 0.078(3) 0.0024(19) -0.013(2) 0.018(2)
C6 0.090(3) 0.0415(18) 0.060(2) -0.0025(16) -0.009(2) 0.0085(18)
C7 0.0488(16) 0.0307(13) 0.0475(16) -0.0058(12) 0.0125(13) -0.0058(12)
C8 0.058(2) 0.057(2) 0.0508(19) -0.0074(16) 0.0127(15) -0.0131(16)
C9 0.067(2) 0.074(3) 0.073(3) -0.018(2) 0.007(2) -0.026(2)
C10 0.072(3) 0.058(2) 0.102(4) -0.009(2) 0.021(2) -0.028(2)
C11 0.085(3) 0.058(2) 0.088(3) 0.011(2) 0.032(2) -0.022(2)
C12 0.068(2) 0.0476(18) 0.055(2) 0.0049(15) 0.0138(17) -0.0124(16)
C13 0.0432(15) 0.0368(14) 0.0418(15) 0.0011(12) 0.0081(12) -0.0045(12)
C14 0.061(2) 0.0434(17) 0.066(2) 0.0049(15) 0.0225(17) 0.0038(15)
C15 0.070(2) 0.059(2) 0.070(2) -0.0096(18) 0.034(2) -0.0019(18)
C16 0.063(2) 0.071(2) 0.0492(19) -0.0078(17) 0.0189(17) -0.0185(18)
C17 0.067(2) 0.074(2) 0.0472(19) 0.0129(17) 0.0114(17) 0.0018(19)
C18 0.062(2) 0.059(2) 0.0475(18) 0.0090(15) 0.0144(16) 0.0108(16)
C19 0.0429(15) 0.0307(13) 0.0426(15) 0.0005(11) 0.0072(12) -0.0027(11)
C20 0.063(2) 0.0381(16) 0.069(2) -0.0048(15) 0.0323(18) -0.0080(14)
C21 0.067(2) 0.0344(15) 0.073(2) -0.0050(15) 0.0334(18) -0.0133(14)
C22 0.0387(14) 0.0319(14) 0.0450(15) -0.0009(12) 0.0072(12) -0.0023(11)
C23 0.0522(18) 0.0405(16) 0.065(2) -0.0143(14) 0.0273(16) -0.0127(13)
C24 0.0531(18) 0.0355(15) 0.065(2) -0.0103(14) 0.0231(16) -0.0149(13)
P2 0.0339(3) 0.0459(4) 0.0417(4) -0.0020(3) 0.0058(3) 0.0029(3)
C25 0.0432(16) 0.0467(16) 0.0439(16) -0.0012(13) 0.0064(13) -0.0005(13)
C26 0.055(2) 0.064(2) 0.064(2) 0.0089(18) -0.0092(17) -0.0095(17)
C27 0.061(2) 0.084(3) 0.071(3) 0.000(2) -0.002(2) -0.021(2)
C28 0.083(3) 0.060(2) 0.077(3) -0.013(2) 0.028(2) -0.024(2)
C29 0.074(3) 0.048(2) 0.096(3) 0.003(2) 0.027(2) 0.0019(18)
C30 0.0513(19) 0.0541(19) 0.067(2) 0.0036(17) 0.0094(17) 0.0063(15)
C31 0.0372(15) 0.0498(17) 0.0479(17) -0.0039(14) 0.0058(13) 0.0046(13)
C32 0.052(2) 0.064(2) 0.086(3) -0.022(2) 0.022(2) -0.0088(17)
C33 0.078(3) 0.068(3) 0.086(3) -0.030(2) 0.018(2) -0.004(2)
C34 0.072(3) 0.079(3) 0.062(2) -0.013(2) 0.019(2) 0.017(2)
C35 0.064(2) 0.076(3) 0.064(2) 0.003(2) 0.0292(19) 0.0160(19)
C36 0.0487(18) 0.0561(19) 0.057(2) 0.0036(15) 0.0159(15) 0.0046(15)
C37 0.0361(15) 0.0545(18) 0.0490(17) 0.0018(14) 0.0074(13) 0.0027(13)
C38 0.071(3) 0.054(2) 0.073(3) 0.0038(18) 0.011(2) -0.0002(18)
C39 0.087(3) 0.068(3) 0.085(3) 0.027(2) 0.005(3) -0.008(2)
C40 0.068(3) 0.099(3) 0.062(3) 0.029(3) 0.008(2) -0.010(2)
C41 0.068(3) 0.110(4) 0.050(2) 0.005(2) 0.0160(19) 0.012(2)
C42 0.062(2) 0.067(2) 0.055(2) 0.0038(17) 0.0144(17) 0.0168(18)
C43 0.0368(14) 0.0461(16) 0.0430(16) -0.0060(13) 0.0044(12) 0.0015(12)
C44 0.0387(15) 0.0579(19) 0.0452(16) -0.0049(14) 0.0091(13) 0.0037(13)
C45 0.0395(15) 0.0539(17) 0.0384(15) -0.0044(13) 0.0060(12) -0.0011(13)
C46 0.0346(14) 0.0419(15) 0.0407(15) -0.0039(12) 0.0031(12) -0.0006(11)
C47 0.0433(17) 0.069(2) 0.0453(18) -0.0121(15) 0.0043(14) 0.0164(15)
C48 0.0475(18) 0.069(2) 0.0426(17) -0.0150(15) 0.0006(14) 0.0138(16)

loop_
_atom_type_symbol
_atom_type_description
_atom_type_scat_dispersion_real
_atom_type_scat_dispersion_imag
_atom_type_scat_source
C C 0.0181 0.0091 'International Tables Vol C Tables 4.2.6.8 and 6.1.1.4'
H H 0.0000 0.0000 'International Tables Vol C Tables 4.2.6.8 and 6.1.1.4'
Br Br -0.6763 1.2805 'International Tables Vol C Tables 4.2.6.8 and 6.1.1.4'
Mn Mn -0.5299 2.8052 'International Tables Vol C Tables 4.2.6.8 and 6.1.1.4'
P P 0.2955 0.4335 'International Tables Vol C Tables 4.2.6.8 and 6.1.1.4'

loop_
_geom_angle_atom_site_label_1
_geom_angle_atom_site_label_2
_geom_angle_atom_site_label_3
_geom_angle
_geom_angle_site_symmetry_1
_geom_angle_site_symmetry_3
_geom_angle_publ_flag
Br1 Mn1 Br3 114.47(2) . . ?
Br2 Mn1 Br1 103.55(2) . . ?
Br2 Mn1 Br3 109.59(2) . . ?
Br2 Mn1 Br4 114.14(3) . . ?
Br4 Mn1 Br1 110.09(2) . . ?
Br4 Mn1 Br3 105.29(2) . . ?
C1 P1 C13 112.16(15) . . ?
C1 P1 C19 106.30(14) . . ?
C7 P1 C1 109.51(15) . . ?
C7 P1 C13 107.71(14) . . ?
C7 P1 C19 111.39(14) . . ?
C13 P1 C19 109.81(14) . . ?
C2 C1 P1 119.8(3) . . ?
C6 C1 P1 120.8(3) . . ?
C6 C1 C2 119.4(3) . . ?
C1 C2 H2 120.1 . . ?
C3 C2 C1 119.9(4) . . ?
C3 C2 H2 120.1 . . ?
C2 C3 H3 119.9 . . ?
C2 C3 C4 120.2(4) . . ?
C4 C3 H3 119.9 . . ?
C3 C4 H4 119.8 . . ?
C5 C4 C3 120.4(4) . . ?
C5 C4 H4 119.8 . . ?
C4 C5 H5 120.0 . . ?
C4 C5 C6 120.1(4) . . ?
C6 C5 H5 120.0 . . ?
C1 C6 H6 120.0 . . ?
C5 C6 C1 120.0(4) . . ?
C5 C6 H6 120.0 . . ?
C8 C7 P1 121.0(3) . . ?
C8 C7 C12 120.1(3) . . ?
C12 C7 P1 118.9(3) . . ?
C7 C8 H8 120.1 . . ?
C9 C8 C7 119.8(4) . . ?
C9 C8 H8 120.1 . . ?
C8 C9 H9 119.9 . . ?
C10 C9 C8 120.1(4) . . ?
C10 C9 H9 119.9 . . ?
C9 C10 H10 119.8 . . ?
C11 C10 C9 120.4(4) . . ?
C11 C10 H10 119.8 . . ?
C10 C11 H11 119.8 . . ?
C10 C11 C12 120.5(4) . . ?
C12 C11 H11 119.8 . . ?
C7 C12 H12 120.5 . . ?
C11 C12 C7 119.0(4) . . ?
C11 C12 H12 120.5 . . ?
C14 C13 P1 120.6(3) . . ?
C14 C13 C18 119.0(3) . . ?
C18 C13 P1 120.0(3) . . ?
C13 C14 H14 120.1 . . ?
C13 C14 C15 119.9(4) . . ?
C15 C14 H14 120.1 . . ?
C14 C15 H15 120.0 . . ?
C16 C15 C14 119.9(4) . . ?
C16 C15 H15 120.0 . . ?
C15 C16 H16 119.7 . . ?
C17 C16 C15 120.6(4) . . ?
C17 C16 H16 119.7 . . ?
C16 C17 H17 119.7 . . ?
C16 C17 C18 120.5(4) . . ?
C18 C17 H17 119.7 . . ?
C13 C18 H18 120.0 . . ?
C17 C18 C13 120.0(3) . . ?
C17 C18 H18 120.0 . . ?
C20 C19 P1 119.8(2) . . ?
C24 C19 P1 120.7(2) . . ?
C24 C19 C20 118.8(3) . . ?
C19 C20 H20 120.0 . . ?
C21 C20 C19 120.1(3) . . ?
C21 C20 H20 120.0 . . ?
C20 C21 H21 119.1 . . ?
C20 C21 C22 121.7(3) . . ?
C22 C21 H21 119.1 . . ?
C21 C22 C22 121.6(3) . 3_566 ?
C23 C22 C21 117.5(3) . . ?
C23 C22 C22 120.9(3) . 3_566 ?
C22 C23 H23 119.4 . . ?
C22 C23 C24 121.2(3) . . ?
C24 C23 H23 119.4 . . ?
C19 C24 C23 120.6(3) . . ?
C19 C24 H24 119.7 . . ?
C23 C24 H24 119.7 . . ?
C25 P2 C43 109.56(15) . . ?
C31 P2 C25 109.95(15) . . ?
C31 P2 C43 106.65(14) . . ?
C37 P2 C25 106.46(15) . . ?
C37 P2 C31 111.51(16) . . ?
C37 P2 C43 112.72(15) . . ?
C26 C25 P2 118.8(3) . . ?
C26 C25 C30 119.7(3) . . ?
C30 C25 P2 121.5(3) . . ?
C25 C26 H26 120.1 . . ?
C27 C26 C25 119.8(4) . . ?
C27 C26 H26 120.1 . . ?
C26 C27 H27 120.0 . . ?
C28 C27 C26 120.1(4) . . ?
C28 C27 H27 120.0 . . ?
C27 C28 H28 119.8 . . ?
C27 C28 C29 120.5(4) . . ?
C29 C28 H28 119.8 . . ?
C28 C29 H29 119.9 . . ?
C30 C29 C28 120.2(4) . . ?
C30 C29 H29 119.9 . . ?
C25 C30 H30 120.1 . . ?
C29 C30 C25 119.8(4) . . ?
C29 C30 H30 120.1 . . ?
C32 C31 P2 120.2(3) . . ?
C36 C31 P2 119.8(3) . . ?
C36 C31 C32 119.6(3) . . ?
C31 C32 H32 120.4 . . ?
C31 C32 C33 119.1(4) . . ?
C33 C32 H32 120.4 . . ?
C32 C33 H33 119.8 . . ?
C34 C33 C32 120.3(4) . . ?
C34 C33 H33 119.8 . . ?
C33 C34 H34 119.7 . . ?
C35 C34 C33 120.6(4) . . ?
C35 C34 H34 119.7 . . ?
C34 C35 H35 119.8 . . ?
C34 C35 C36 120.5(4) . . ?
C36 C35 H35 119.8 . . ?
C31 C36 H36 120.0 . . ?
C35 C36 C31 119.9(4) . . ?
C35 C36 H36 120.0 . . ?
C38 C37 P2 122.7(3) . . ?
C38 C37 C42 118.7(4) . . ?
C42 C37 P2 118.5(3) . . ?
C37 C38 H38 120.0 . . ?
C39 C38 C37 120.1(4) . . ?
C39 C38 H38 120.0 . . ?
C38 C39 H39 119.6 . . ?
C40 C39 C38 120.8(4) . . ?
C40 C39 H39 119.6 . . ?
C39 C40 H40 120.1 . . ?
C39 C40 C41 119.8(4) . . ?
C41 C40 H40 120.1 . . ?
C40 C41 H41 119.6 . . ?
C42 C41 C40 120.8(4) . . ?
C42 C41 H41 119.6 . . ?
C37 C42 H42 120.1 . . ?
C41 C42 C37 119.8(4) . . ?
C41 C42 H42 120.1 . . ?
C44 C43 P2 120.5(2) . . ?
C44 C43 C48 118.6(3) . . ?
C48 C43 P2 120.8(2) . . ?
C43 C44 H44 119.7 . . ?
C43 C44 C45 120.6(3) . . ?
C45 C44 H44 119.7 . . ?
C44 C45 H45 119.4 . . ?
C44 C45 C46 121.1(3) . . ?
C46 C45 H45 119.4 . . ?
C45 C46 C46 120.8(3) . 3_565 ?
C45 C46 C47 117.5(3) . . ?
C47 C46 C46 121.6(3) . 3_565 ?
C46 C47 H47 119.3 . . ?
C48 C47 C46 121.3(3) . . ?
C48 C47 H47 119.3 . . ?
C43 C48 H48 119.6 . . ?
C47 C48 C43 120.8(3) . . ?
C47 C48 H48 119.6 . . ?

loop_
_geom_bond_atom_site_label_1
_geom_bond_atom_site_label_2
_geom_bond_distance
_geom_bond_site_symmetry_2
_geom_bond_publ_flag
Br1 Mn1 2.5104(6) . ?
Br2 Mn1 2.4920(7) . ?
Br3 Mn1 2.5197(6) . ?
Br4 Mn1 2.5008(7) . ?
P1 C1 1.795(3) . ?
P1 C7 1.792(3) . ?
P1 C13 1.796(3) . ?
P1 C19 1.797(3) . ?
C1 C2 1.390(5) . ?
C1 C6 1.387(5) . ?
C2 H2 0.9300 . ?
C2 C3 1.376(6) . ?
C3 H3 0.9300 . ?
C3 C4 1.382(6) . ?
C4 H4 0.9300 . ?
C4 C5 1.360(6) . ?
C5 H5 0.9300 . ?
C5 C6 1.387(6) . ?
C6 H6 0.9300 . ?
C7 C8 1.386(5) . ?
C7 C12 1.388(5) . ?
C8 H8 0.9300 . ?
C8 C9 1.379(5) . ?
C9 H9 0.9300 . ?
C9 C10 1.371(7) . ?
C10 H10 0.9300 . ?
C10 C11 1.370(7) . ?
C11 H11 0.9300 . ?
C11 C12 1.388(5) . ?
C12 H12 0.9300 . ?
C13 C14 1.388(5) . ?
C13 C18 1.390(5) . ?
C14 H14 0.9300 . ?
C14 C15 1.395(5) . ?
C15 H15 0.9300 . ?
C15 C16 1.365(6) . ?
C16 H16 0.9300 . ?
C16 C17 1.359(6) . ?
C17 H17 0.9300 . ?
C17 C18 1.383(5) . ?
C18 H18 0.9300 . ?
C19 C20 1.392(4) . ?
C19 C24 1.378(4) . ?
C20 H20 0.9300 . ?
C20 C21 1.380(5) . ?
C21 H21 0.9300 . ?
C21 C22 1.389(5) . ?
C22 C22 1.492(6) 3_566 ?
C22 C23 1.387(4) . ?
C23 H23 0.9300 . ?
C23 C24 1.387(4) . ?
C24 H24 0.9300 . ?
P2 C25 1.796(3) . ?
P2 C31 1.793(3) . ?
P2 C37 1.792(3) . ?
P2 C43 1.804(3) . ?
C25 C26 1.389(5) . ?
C25 C30 1.389(5) . ?
C26 H26 0.9300 . ?
C26 C27 1.380(6) . ?
C27 H27 0.9300 . ?
C27 C28 1.371(7) . ?
C28 H28 0.9300 . ?
C28 C29 1.375(7) . ?
C29 H29 0.9300 . ?
C29 C30 1.375(6) . ?
C30 H30 0.9300 . ?
C31 C32 1.393(5) . ?
C31 C36 1.383(5) . ?
C32 H32 0.9300 . ?
C32 C33 1.394(6) . ?
C33 H33 0.9300 . ?
C33 C34 1.364(7) . ?
C34 H34 0.9300 . ?
C34 C35 1.361(6) . ?
C35 H35 0.9300 . ?
C35 C36 1.381(5) . ?
C36 H36 0.9300 . ?
C37 C38 1.394(5) . ?
C37 C42 1.398(5) . ?
C38 H38 0.9300 . ?
C38 C39 1.388(6) . ?
C39 H39 0.9300 . ?
C39 C40 1.351(7) . ?
C40 H40 0.9300 . ?
C40 C41 1.385(7) . ?
C41 H41 0.9300 . ?
C41 C42 1.375(6) . ?
C42 H42 0.9300 . ?
C43 C44 1.388(4) . ?
C43 C48 1.390(4) . ?
C44 H44 0.9300 . ?
C44 C45 1.389(4) . ?
C45 H45 0.9300 . ?
C45 C46 1.396(4) . ?
C46 C46 1.492(6) 3_565 ?
C46 C47 1.398(4) . ?
C47 H47 0.9300 . ?
C47 C48 1.380(5) . ?
C48 H48 0.9300 . ?

loop_
_geom_torsion_atom_site_label_1
_geom_torsion_atom_site_label_2
_geom_torsion_atom_site_label_3
_geom_torsion_atom_site_label_4
_geom_torsion
_geom_torsion_site_symmetry_1
_geom_torsion_site_symmetry_2
_geom_torsion_site_symmetry_3
_geom_torsion_site_symmetry_4
_geom_torsion_publ_flag
P1 C1 C2 C3 -178.3(4) . . . . ?
P1 C1 C6 C5 176.3(4) . . . . ?
P1 C7 C8 C9 179.2(3) . . . . ?
P1 C7 C12 C11 -179.8(3) . . . . ?
P1 C13 C14 C15 170.5(3) . . . . ?
P1 C13 C18 C17 -172.3(3) . . . . ?
P1 C19 C20 C21 -168.5(3) . . . . ?
P1 C19 C24 C23 168.3(3) . . . . ?
C1 P1 C7 C8 -142.9(3) . . . . ?
C1 P1 C7 C12 36.7(3) . . . . ?
C1 P1 C13 C14 31.7(3) . . . . ?
C1 P1 C13 C18 -156.1(3) . . . . ?
C1 P1 C19 C20 82.4(3) . . . . ?
C1 P1 C19 C24 -87.9(3) . . . . ?
C1 C2 C3 C4 1.1(8) . . . . ?
C2 C1 C6 C5 -2.4(7) . . . . ?
C2 C3 C4 C5 -0.6(8) . . . . ?
C3 C4 C5 C6 -1.4(9) . . . . ?
C4 C5 C6 C1 2.9(8) . . . . ?
C6 C1 C2 C3 0.4(7) . . . . ?
C7 P1 C1 C2 -124.4(3) . . . . ?
C7 P1 C1 C6 56.9(4) . . . . ?
C7 P1 C13 C14 -88.9(3) . . . . ?
C7 P1 C13 C18 83.3(3) . . . . ?
C7 P1 C19 C20 -158.3(3) . . . . ?
C7 P1 C19 C24 31.3(3) . . . . ?
C7 C8 C9 C10 0.9(7) . . . . ?
C8 C7 C12 C11 -0.2(6) . . . . ?
C8 C9 C10 C11 -0.7(8) . . . . ?
C9 C10 C11 C12 0.0(8) . . . . ?
C10 C11 C12 C7 0.5(7) . . . . ?
C12 C7 C8 C9 -0.4(6) . . . . ?
C13 P1 C1 C2 116.1(3) . . . . ?
C13 P1 C1 C6 -62.6(4) . . . . ?
C13 P1 C7 C8 -20.7(3) . . . . ?
C13 P1 C7 C12 159.0(3) . . . . ?
C13 P1 C19 C20 -39.1(3) . . . . ?
C13 P1 C19 C24 150.5(3) . . . . ?
C13 C14 C15 C16 1.8(6) . . . . ?
C14 C13 C18 C17 0.1(5) . . . . ?
C14 C15 C16 C17 0.0(6) . . . . ?
C15 C16 C17 C18 -1.7(6) . . . . ?
C16 C17 C18 C13 1.7(6) . . . . ?
C18 C13 C14 C15 -1.8(5) . . . . ?
C19 P1 C1 C2 -3.9(4) . . . . ?
C19 P1 C1 C6 177.4(3) . . . . ?
C19 P1 C7 C8 99.8(3) . . . . ?
C19 P1 C7 C12 -80.6(3) . . . . ?
C19 P1 C13 C14 149.6(3) . . . . ?
C19 P1 C13 C18 -38.2(3) . . . . ?
C19 C20 C21 C22 0.1(6) . . . . ?
C20 C19 C24 C23 -2.1(5) . . . . ?
C20 C21 C22 C22 178.4(4) . . . 3_566 ?
C20 C21 C22 C23 -2.1(6) . . . . ?
C21 C22 C23 C24 2.0(5) . . . . ?
C22 C22 C23 C24 -178.5(4) 3_566 . . . ?
C22 C23 C24 C19 0.1(6) . . . . ?
C24 C19 C20 C21 2.0(5) . . . . ?
P2 C25 C26 C27 -179.6(4) . . . . ?
P2 C25 C30 C29 178.8(3) . . . . ?
P2 C31 C32 C33 173.3(3) . . . . ?
P2 C31 C36 C35 -172.4(3) . . . . ?
P2 C37 C38 C39 176.3(3) . . . . ?
P2 C37 C42 C41 -176.3(3) . . . . ?
P2 C43 C44 C45 -174.6(3) . . . . ?
P2 C43 C48 C47 173.4(3) . . . . ?
C25 P2 C31 C32 178.0(3) . . . . ?
C25 P2 C31 C36 -9.6(3) . . . . ?
C25 P2 C37 C38 -133.2(3) . . . . ?
C25 P2 C37 C42 42.8(3) . . . . ?
C25 P2 C43 C44 104.5(3) . . . . ?
C25 P2 C43 C48 -71.1(3) . . . . ?
C25 C26 C27 C28 1.6(7) . . . . ?
C26 C25 C30 C29 -0.3(6) . . . . ?
C26 C27 C28 C29 -2.0(7) . . . . ?
C27 C28 C29 C30 1.2(7) . . . . ?
C28 C29 C30 C25 0.0(7) . . . . ?
C30 C25 C26 C27 -0.5(6) . . . . ?
C31 P2 C25 C26 -69.5(3) . . . . ?
C31 P2 C25 C30 111.4(3) . . . . ?
C31 P2 C37 C38 -13.3(4) . . . . ?
C31 P2 C37 C42 162.8(3) . . . . ?
C31 P2 C43 C44 -14.5(3) . . . . ?
C31 P2 C43 C48 169.9(3) . . . . ?
C31 C32 C33 C34 -0.8(7) . . . . ?
C32 C31 C36 C35 0.0(5) . . . . ?
C32 C33 C34 C35 0.0(7) . . . . ?
C33 C34 C35 C36 0.9(7) . . . . ?
C34 C35 C36 C31 -0.9(6) . . . . ?
C36 C31 C32 C33 0.8(6) . . . . ?
C37 P2 C25 C26 51.4(3) . . . . ?
C37 P2 C25 C30 -127.7(3) . . . . ?
C37 P2 C31 C32 60.1(3) . . . . ?
C37 P2 C31 C36 -127.4(3) . . . . ?
C37 P2 C43 C44 -137.1(3) . . . . ?
C37 P2 C43 C48 47.2(3) . . . . ?
C37 C38 C39 C40 -0.8(7) . . . . ?
C38 C37 C42 C41 -0.1(6) . . . . ?
C38 C39 C40 C41 1.2(7) . . . . ?
C39 C40 C41 C42 -1.0(7) . . . . ?
C40 C41 C42 C37 0.5(7) . . . . ?
C42 C37 C38 C39 0.3(6) . . . . ?
C43 P2 C25 C26 173.6(3) . . . . ?
C43 P2 C25 C30 -5.5(3) . . . . ?
C43 P2 C31 C32 -63.3(3) . . . . ?
C43 P2 C31 C36 109.1(3) . . . . ?
C43 P2 C37 C38 106.6(3) . . . . ?
C43 P2 C37 C42 -77.3(3) . . . . ?
C43 C44 C45 C46 1.3(5) . . . . ?
C44 C43 C48 C47 -2.3(6) . . . . ?
C44 C45 C46 C46 177.5(4) . . . 3_565 ?
C44 C45 C46 C47 -2.5(5) . . . . ?
C45 C46 C47 C48 1.3(5) . . . . ?
C46 C46 C47 C48 -178.7(4) 3_565 . . . ?
C46 C47 C48 C43 1.1(6) . . . . ?
C48 C43 C44 C45 1.1(5) . . . . ?
